data_4033431
loop_
_publ_author_name
'Khan, Hina P. A.'
'Chakraborty, Tushar Kanti'

_publ_section_title
;
 Diversity-Oriented Approach to N-Heterocyclic Compounds from
 \a-Phenyl-\b-enamino Ester via a Mitsunobu-Michael Reaction Sequence.
;
_journal_issue 4
_journal_name_full 'The Journal of organic chemistry'
_journal_page_first 2027
_journal_page_last 2039
_journal_paper_doi 10.1021/acs.joc.7b02962
_journal_volume 83
_journal_year 2018
_chemical_formula_moiety 'C27 H30 N2 O6 S2'
_chemical_formula_sum 'C27 H30 N2 O6 S2'
_chemical_formula_weight 542.65
_space_group_crystal_system monoclinic
_space_group_IT_number 14
_space_group_name_Hall '-P 2ybc'
_space_group_name_H-M_alt 'P 1 21/c 1'
_symmetry_space_group_name_Hall '-P 2ybc'
_symmetry_space_group_name_H-M 'P 1 21/c 1'
_atom_sites_solution_hydrogens geom
_audit_creation_method SHELXL-2013
_cell_angle_alpha 90
_cell_angle_beta 105.677(6)
_cell_angle_gamma 90
_cell_formula_units_Z 4
_cell_length_a 14.214(3)
_cell_length_b 10.495(3)
_cell_length_c 19.360(5)
_cell_measurement_reflns_used 76994
_cell_measurement_temperature 293(2)
_cell_measurement_theta_max 27.6
_cell_measurement_theta_min 3.2
_cell_volume 2780.6(12)
_computing_structure_refinement 'SHELXL-2013 (Sheldrick, 2013)'
_diffrn_ambient_temperature 293(2)
_diffrn_measured_fraction_theta_full 0.998
_diffrn_measured_fraction_theta_max 0.994
_diffrn_measurement_device_type 'Bruker APEX-II CCD'
_diffrn_radiation_type MoK\a
_diffrn_radiation_wavelength 0.71073
_diffrn_reflns_av_R_equivalents 0.0971
_diffrn_reflns_av_unetI/netI 0.0586
_diffrn_reflns_Laue_measured_fraction_full 0.998
_diffrn_reflns_Laue_measured_fraction_max 0.994
_diffrn_reflns_limit_h_max 18
_diffrn_reflns_limit_h_min -18
_diffrn_reflns_limit_k_max 13
_diffrn_reflns_limit_k_min -13
_diffrn_reflns_limit_l_max 24
_diffrn_reflns_limit_l_min -25
_diffrn_reflns_number 76994
_diffrn_reflns_point_group_measured_fraction_full 0.998
_diffrn_reflns_point_group_measured_fraction_max 0.994
_diffrn_reflns_theta_full 25.242
_diffrn_reflns_theta_max 27.559
_diffrn_reflns_theta_min 3.182
_exptl_absorpt_coefficient_mu 0.234
_exptl_absorpt_correction_T_max 0.972
_exptl_absorpt_correction_T_min 0.959
_exptl_absorpt_correction_type empirical
_exptl_absorpt_process_details SADABS
_exptl_crystal_colour Colourless
_exptl_crystal_density_diffrn 1.296
_exptl_crystal_description Block
_exptl_crystal_F_000 1144
_exptl_crystal_size_max 0.25
_exptl_crystal_size_mid 0.15
_exptl_crystal_size_min 0.12
_refine_diff_density_max 0.414
_refine_diff_density_min -0.305
_refine_diff_density_rms 0.047
_refine_ls_extinction_method none
_refine_ls_goodness_of_fit_ref 1.054
_refine_ls_hydrogen_treatment constr
_refine_ls_matrix_type full
_refine_ls_number_parameters 337
_refine_ls_number_reflns 6381
_refine_ls_number_restraints 0
_refine_ls_restrained_S_all 1.054
_refine_ls_R_factor_all 0.1493
_refine_ls_R_factor_gt 0.0720
_refine_ls_shift/su_max 0.010
_refine_ls_shift/su_mean 0.000
_refine_ls_structure_factor_coef Fsqd
_refine_ls_weighting_details 'w=1/[\s^2^(Fo^2^)+(0.0497P)^2^+2.3159P] where P=(Fo^2^+2Fc^2^)/3'
_refine_ls_weighting_scheme calc
_refine_ls_wR_factor_gt 0.1367
_refine_ls_wR_factor_ref 0.1641
_reflns_Friedel_coverage 0.000
_reflns_number_gt 3548
_reflns_number_total 6381
_reflns_threshold_expression 'I > 2\s(I)'
_cod_data_source_file jo7b02962_si_004.cif
_cod_data_source_block 9c
_cod_depositor_comments 'Adding full bibliography for 4033429--4033433.cif.'
_cod_original_cell_volume 2780.5(11)
_cod_database_code 4033431
_shelx_space_group_comment
;
The symmetry employed for this shelxl refinement is uniquely defined
by the following loop, which should always be used as a source of
symmetry information in preference to the above space-group names.
They are only intended as comments.
;
_shelx_estimated_absorpt_t_min 0.957
_shelx_estimated_absorpt_t_max 0.972
_shelxl_version_number 2013-4

loop_
_space_group_symop_operation_xyz
'x, y, z'
'-x, y+1/2, -z+1/2'
'-x, -y, -z'
'x, -y-1/2, z-1/2'

loop_
_atom_site_label
_atom_site_type_symbol
_atom_site_fract_x
_atom_site_fract_y
_atom_site_fract_z
_atom_site_U_iso_or_equiv
_atom_site_adp_type
_atom_site_occupancy
_atom_site_site_symmetry_order
_atom_site_calc_flag
_atom_site_refinement_flags_posn
_atom_site_refinement_flags_adp
S1 S 0.11629(7) -0.11471(10) 0.14421(5) 0.0699(3) Uani 1 1 d . .
S2 S 0.43857(5) 0.10416(8) 0.23773(4) 0.0477(2) Uani 1 1 d . .
O1 O 0.05290(17) -0.0311(3) 0.09548(14) 0.1006(10) Uani 1 1 d . .
O2 O 0.1056(2) -0.2499(3) 0.13706(16) 0.1051(11) Uani 1 1 d . .
O3 O 0.53755(15) 0.0795(2) 0.23817(12) 0.0698(7) Uani 1 1 d . .
O4 O 0.40215(16) 0.23192(19) 0.23082(12) 0.0593(6) Uani 1 1 d . .
O5 O 0.2952(3) 0.3337(3) 0.06678(17) 0.1066(11) Uani 1 1 d . .
O6 O 0.1973(2) 0.3030(2) 0.13742(15) 0.0840(8) Uani 1 1 d . .
N1 N 0.22699(18) -0.0854(2) 0.13832(13) 0.0509(7) Uani 1 1 d . .
N2 N 0.37165(16) 0.0279(2) 0.16752(12) 0.0432(6) Uani 1 1 d . .
C1 C 0.0835(4) 0.0341(9) 0.4390(3) 0.200(4) Uani 1 1 d . .
H3 H 0.0626 0.1212 0.4387 0.301 Uiso 1 1 calc R U
H31 H 0.1454 0.0239 0.4739 0.301 Uiso 1 1 calc R U
H1 H 0.0360 -0.0204 0.4510 0.301 Uiso 1 1 calc R U
C2 C 0.0937(3) -0.0015(8) 0.3644(3) 0.119(2) Uani 1 1 d . .
C3 C 0.0791(3) 0.0846(6) 0.3105(3) 0.1097(17) Uani 1 1 d . .
H30 H 0.0635 0.1681 0.3192 0.132 Uiso 1 1 calc R U
C4 C 0.0866(3) 0.0521(4) 0.2435(3) 0.0844(12) Uani 1 1 d . .
H29 H 0.0762 0.1131 0.2073 0.101 Uiso 1 1 calc R U
C5 C 0.1096(2) -0.0711(4) 0.23025(19) 0.0621(9) Uani 1 1 d . .
C6 C 0.2650(2) 0.0471(3) 0.14692(14) 0.0409(7) Uani 1 1 d . .
H22 H 0.2453 0.0895 0.1859 0.049 Uiso 1 1 calc R U
C7 C 0.4181(2) 0.0395(3) 0.31621(14) 0.0420(7) Uani 1 1 d . .
C8 C 0.4606(2) -0.0748(3) 0.34283(17) 0.0597(9) Uani 1 1 d . .
H10 H 0.5013 -0.1172 0.3200 0.072 Uiso 1 1 calc R U
C9 C 0.4423(3) -0.1255(3) 0.40368(18) 0.0670(10) Uani 1 1 d . .
H9 H 0.4695 -0.2038 0.4206 0.080 Uiso 1 1 calc R U
C10 C 0.3847(2) -0.0632(3) 0.44015(16) 0.0546(8) Uani 1 1 d . .
C11 C 0.3664(3) -0.1202(4) 0.50671(18) 0.0796(11) Uani 1 1 d . .
H2 H 0.3413 -0.0557 0.5322 0.119 Uiso 1 1 calc R U
H5 H 0.4264 -0.1531 0.5369 0.119 Uiso 1 1 calc R U
H6 H 0.3196 -0.1879 0.4935 0.119 Uiso 1 1 calc R U
C12 C 0.3059(3) -0.1770(3) 0.16884(19) 0.0640(9) Uani 1 1 d . .
H26 H 0.2952 -0.2577 0.1435 0.077 Uiso 1 1 calc R U
H25 H 0.3129 -0.1917 0.2195 0.077 Uiso 1 1 calc R U
C13 C 0.3927(2) -0.1073(3) 0.15678(17) 0.0571(8) Uani 1 1 d . .
H24 H 0.4527 -0.1343 0.1910 0.068 Uiso 1 1 calc R U
H23 H 0.3984 -0.1218 0.1086 0.068 Uiso 1 1 calc R U
C14 C 0.3453(2) 0.0524(3) 0.41365(17) 0.0600(9) Uani 1 1 d . .
H8 H 0.3077 0.0971 0.4380 0.072 Uiso 1 1 calc R U
C15 C 0.3603(2) 0.1037(3) 0.35170(16) 0.0519(8) Uani 1 1 d . .
H7 H 0.3315 0.1809 0.3340 0.062 Uiso 1 1 calc R U
C16 C 0.2280(2) 0.1239(3) 0.07671(15) 0.0460(7) Uani 1 1 d . .
H16 H 0.1569 0.1130 0.0620 0.055 Uiso 1 1 calc R U
C17 C 0.2456(3) 0.2647(3) 0.09172(19) 0.0649(9) Uani 1 1 d . .
C18 C 0.2133(5) 0.4361(4) 0.1616(3) 0.126(2) Uani 1 1 d . .
H14 H 0.2822 0.4573 0.1722 0.152 Uiso 1 1 calc R U
H15 H 0.1772 0.4933 0.1244 0.152 Uiso 1 1 calc R U
C19 C 0.1801(5) 0.4481(6) 0.2242(3) 0.155(3) Uani 1 1 d . .
H12 H 0.1119 0.4269 0.2130 0.232 Uiso 1 1 calc R U
H11 H 0.1894 0.5342 0.2415 0.232 Uiso 1 1 calc R U
H13 H 0.2165 0.3913 0.2606 0.232 Uiso 1 1 calc R U
C20 C 0.2640(2) 0.0750(3) 0.01468(15) 0.0495(8) Uani 1 1 d . .
C21 C 0.2021(3) 0.0032(4) -0.0366(2) 0.0910(14) Uani 1 1 d . .
H21 H 0.1392 -0.0136 -0.0334 0.109 Uiso 1 1 calc R U
C22 C 0.2326(6) -0.0447(6) -0.0935(3) 0.141(2) Uani 1 1 d . .
H20 H 0.1901 -0.0943 -0.1280 0.169 Uiso 1 1 calc R U
C23 C 0.3243(6) -0.0203(6) -0.0997(3) 0.131(2) Uani 1 1 d . .
H19 H 0.3445 -0.0539 -0.1378 0.158 Uiso 1 1 calc R U
C24 C 0.3853(4) 0.0532(6) -0.0499(3) 0.1048(17) Uani 1 1 d . .
H18 H 0.4474 0.0723 -0.0542 0.126 Uiso 1 1 calc R U
C25 C 0.3555(3) 0.1000(4) 0.00747(19) 0.0750(11) Uani 1 1 d . .
H17 H 0.3984 0.1494 0.0419 0.090 Uiso 1 1 calc R U
C26 C 0.1264(3) -0.1594(5) 0.2840(2) 0.0928(14) Uani 1 1 d . .
H28 H 0.1433 -0.2426 0.2759 0.111 Uiso 1 1 calc R U
C27 C 0.1179(4) -0.1233(7) 0.3509(3) 0.124(2) Uani 1 1 d . .
H27 H 0.1289 -0.1833 0.3876 0.149 Uiso 1 1 calc R U

loop_
_atom_site_aniso_label
_atom_site_aniso_U_11
_atom_site_aniso_U_22
_atom_site_aniso_U_33
_atom_site_aniso_U_23
_atom_site_aniso_U_13
_atom_site_aniso_U_12
S1 0.0639(6) 0.0871(7) 0.0574(5) 0.0067(5) 0.0146(4) -0.0343(5)
S2 0.0445(4) 0.0516(5) 0.0473(4) -0.0015(4) 0.0130(3) -0.0099(4)
O1 0.0472(14) 0.165(3) 0.0819(18) 0.0424(19) 0.0035(13) -0.0245(17)
O2 0.133(3) 0.091(2) 0.104(2) -0.0225(17) 0.0523(19) -0.0734(19)
O3 0.0413(12) 0.1004(19) 0.0685(15) -0.0016(14) 0.0163(11) -0.0110(12)
O4 0.0737(15) 0.0392(13) 0.0640(14) 0.0021(11) 0.0169(12) -0.0137(11)
O5 0.172(3) 0.0606(18) 0.104(2) 0.0138(16) 0.066(2) -0.0275(19)
O6 0.099(2) 0.0637(17) 0.096(2) -0.0088(15) 0.0393(17) 0.0202(14)
N1 0.0561(16) 0.0501(16) 0.0471(14) 0.0016(12) 0.0150(12) -0.0133(13)
N2 0.0441(14) 0.0459(15) 0.0402(13) -0.0014(11) 0.0126(11) -0.0005(11)
C1 0.116(4) 0.397(12) 0.092(4) -0.053(6) 0.034(3) 0.081(6)
C2 0.062(3) 0.220(7) 0.075(3) -0.024(4) 0.020(2) 0.041(4)
C3 0.072(3) 0.139(5) 0.126(5) -0.026(4) 0.042(3) 0.021(3)
C4 0.061(2) 0.096(3) 0.104(3) 0.014(3) 0.037(2) 0.015(2)
C5 0.052(2) 0.071(2) 0.065(2) 0.0127(19) 0.0205(17) -0.0008(18)
C6 0.0442(16) 0.0410(17) 0.0394(15) 0.0004(13) 0.0144(13) -0.0083(13)
C7 0.0440(16) 0.0446(18) 0.0365(15) -0.0057(13) 0.0092(13) 0.0025(14)
C8 0.067(2) 0.062(2) 0.0532(19) 0.0004(17) 0.0212(17) 0.0226(18)
C9 0.089(3) 0.056(2) 0.057(2) 0.0140(17) 0.0206(19) 0.0295(19)
C10 0.066(2) 0.059(2) 0.0391(17) 0.0000(15) 0.0142(15) 0.0039(17)
C11 0.104(3) 0.084(3) 0.054(2) 0.011(2) 0.027(2) 0.004(2)
C12 0.086(3) 0.0390(19) 0.066(2) -0.0003(17) 0.0190(19) -0.0030(18)
C13 0.068(2) 0.053(2) 0.0502(18) -0.0049(16) 0.0157(16) 0.0105(17)
C14 0.072(2) 0.062(2) 0.052(2) -0.0034(17) 0.0266(17) 0.0141(18)
C15 0.0603(19) 0.0450(18) 0.0512(18) 0.0019(15) 0.0162(15) 0.0128(15)
C16 0.0394(16) 0.0503(19) 0.0487(17) 0.0069(15) 0.0129(13) -0.0026(14)
C17 0.083(3) 0.052(2) 0.062(2) 0.0126(18) 0.024(2) 0.0108(19)
C18 0.183(6) 0.066(3) 0.132(5) -0.014(3) 0.044(4) 0.040(3)
C19 0.210(7) 0.121(5) 0.120(5) -0.038(4) 0.021(5) 0.056(5)
C20 0.0526(18) 0.056(2) 0.0391(16) 0.0116(15) 0.0106(14) 0.0010(15)
C21 0.105(3) 0.115(4) 0.054(2) -0.011(2) 0.022(2) -0.038(3)
C22 0.214(7) 0.151(5) 0.070(3) -0.040(3) 0.061(4) -0.055(5)
C23 0.191(7) 0.156(6) 0.065(3) 0.005(4) 0.065(4) 0.054(5)
C24 0.086(3) 0.172(5) 0.070(3) 0.040(3) 0.044(3) 0.044(3)
C25 0.054(2) 0.117(3) 0.058(2) 0.007(2) 0.0219(17) -0.004(2)
C26 0.114(4) 0.100(3) 0.073(3) 0.027(3) 0.042(3) 0.024(3)
C27 0.115(4) 0.194(6) 0.069(3) 0.039(4) 0.034(3) 0.054(4)

loop_
_atom_type_symbol
_atom_type_description
_atom_type_scat_dispersion_real
_atom_type_scat_dispersion_imag
_atom_type_scat_source
C C 0.0033 0.0016 'International Tables Vol C Tables 4.2.6.8 and 6.1.1.4'
H H 0.0000 0.0000 'International Tables Vol C Tables 4.2.6.8 and 6.1.1.4'
N N 0.0061 0.0033 'International Tables Vol C Tables 4.2.6.8 and 6.1.1.4'
O O 0.0106 0.0060 'International Tables Vol C Tables 4.2.6.8 and 6.1.1.4'
S S 0.1246 0.1234 'International Tables Vol C Tables 4.2.6.8 and 6.1.1.4'

loop_
_geom_angle_atom_site_label_1
_geom_angle_atom_site_label_2
_geom_angle_atom_site_label_3
_geom_angle
O1 S1 O2 121.2(2)
O1 S1 N1 106.70(14)
O2 S1 N1 104.97(17)
O1 S1 C5 106.40(19)
O2 S1 C5 108.62(17)
N1 S1 C5 108.48(15)
O3 S2 O4 120.11(14)
O3 S2 N2 105.42(13)
O4 S2 N2 105.39(13)
O3 S2 C7 108.50(14)
O4 S2 C7 107.60(13)
N2 S2 C7 109.48(13)
C17 O6 C18 115.9(4)
C12 N1 C6 110.6(2)
C12 N1 S1 119.4(2)
C6 N1 S1 119.7(2)
C6 N2 C13 109.0(2)
C6 N2 S2 118.77(18)
C13 N2 S2 119.4(2)
C2 C1 H3 109.5
C2 C1 H31 109.5
H3 C1 H31 109.5
C2 C1 H1 109.5
H3 C1 H1 109.5
H31 C1 H1 109.5
C3 C2 C27 118.2(5)
C3 C2 C1 121.9(7)
C27 C2 C1 119.9(7)
C2 C3 C4 121.8(5)
C2 C3 H30 119.1
C4 C3 H30 119.1
C3 C4 C5 119.5(5)
C3 C4 H29 120.3
C5 C4 H29 120.3
C26 C5 C4 119.8(4)
C26 C5 S1 120.2(3)
C4 C5 S1 119.9(3)
N2 C6 N1 102.7(2)
N2 C6 C16 113.0(2)
N1 C6 C16 111.3(2)
N2 C6 H22 109.9
N1 C6 H22 109.9
C16 C6 H22 109.9
C8 C7 C15 119.9(3)
C8 C7 S2 120.0(2)
C15 C7 S2 120.1(2)
C7 C8 C9 119.3(3)
C7 C8 H10 120.3
C9 C8 H10 120.3
C8 C9 C10 121.9(3)
C8 C9 H9 119.0
C10 C9 H9 119.0
C14 C10 C9 117.6(3)
C14 C10 C11 121.5(3)
C9 C10 C11 120.9(3)
C10 C11 H2 109.5
C10 C11 H5 109.5
H2 C11 H5 109.5
C10 C11 H6 109.5
H2 C11 H6 109.5
H5 C11 H6 109.5
N1 C12 C13 100.8(2)
N1 C12 H26 111.6
C13 C12 H26 111.6
N1 C12 H25 111.6
C13 C12 H25 111.6
H26 C12 H25 109.4
N2 C13 C12 103.8(2)
N2 C13 H24 111.0
C12 C13 H24 111.0
N2 C13 H23 111.0
C12 C13 H23 111.0
H24 C13 H23 109.0
C10 C14 C15 121.6(3)
C10 C14 H8 119.2
C15 C14 H8 119.2
C7 C15 C14 119.6(3)
C7 C15 H7 120.2
C14 C15 H7 120.2
C17 C16 C20 114.2(3)
C17 C16 C6 110.0(3)
C20 C16 C6 114.4(2)
C17 C16 H16 105.9
C20 C16 H16 105.9
C6 C16 H16 105.9
O5 C17 O6 123.8(4)
O5 C17 C16 126.6(3)
O6 C17 C16 109.7(3)
C19 C18 O6 107.2(5)
C19 C18 H14 110.3
O6 C18 H14 110.3
C19 C18 H15 110.3
O6 C18 H15 110.3
H14 C18 H15 108.5
C18 C19 H12 109.5
C18 C19 H11 109.5
H12 C19 H11 109.5
C18 C19 H13 109.5
H12 C19 H13 109.5
H11 C19 H13 109.5
C21 C20 C25 118.4(3)
C21 C20 C16 118.3(3)
C25 C20 C16 123.3(3)
C20 C21 C22 120.1(5)
C20 C21 H21 119.9
C22 C21 H21 119.9
C23 C22 C21 121.0(5)
C23 C22 H20 119.5
C21 C22 H20 119.5
C24 C23 C22 119.2(5)
C24 C23 H19 120.4
C22 C23 H19 120.4
C23 C24 C25 120.0(5)
C23 C24 H18 120.0
C25 C24 H18 120.0
C20 C25 C24 121.3(4)
C20 C25 H17 119.3
C24 C25 H17 119.3
C5 C26 C27 119.0(5)
C5 C26 H28 120.5
C27 C26 H28 120.5
C2 C27 C26 121.6(5)
C2 C27 H27 119.2
C26 C27 H27 119.2

loop_
_geom_bond_atom_site_label_1
_geom_bond_atom_site_label_2
_geom_bond_distance
S1 O1 1.419(3)
S1 O2 1.429(3)
S1 N1 1.637(3)
S1 C5 1.755(4)
S2 O3 1.428(2)
S2 O4 1.431(2)
S2 N2 1.641(2)
S2 C7 1.758(3)
O5 C17 1.200(4)
O6 C17 1.320(4)
O6 C18 1.471(5)
N1 C12 1.474(4)
N1 C6 1.485(4)
N2 C6 1.473(3)
N2 C13 1.477(4)
C1 C2 1.538(6)
C1 H3 0.9600
C1 H31 0.9600
C1 H1 0.9600
C2 C3 1.352(7)
C2 C27 1.366(8)
C3 C4 1.374(6)
C3 H30 0.9300
C4 C5 1.375(5)
C4 H29 0.9300
C5 C26 1.366(5)
C6 C16 1.545(4)
C6 H22 0.9800
C7 C8 1.379(4)
C7 C15 1.381(4)
C8 C9 1.380(4)
C8 H10 0.9300
C9 C10 1.381(4)
C9 H9 0.9300
C10 C14 1.376(4)
C10 C11 1.506(4)
C11 H2 0.9600
C11 H5 0.9600
C11 H6 0.9600
C12 C13 1.506(5)
C12 H26 0.9700
C12 H25 0.9700
C13 H24 0.9700
C13 H23 0.9700
C14 C15 1.383(4)
C14 H8 0.9300
C15 H7 0.9300
C16 C17 1.514(5)
C16 C20 1.517(4)
C16 H16 0.9800
C18 C19 1.422(7)
C18 H14 0.9700
C18 H15 0.9700
C19 H12 0.9600
C19 H11 0.9600
C19 H13 0.9600
C20 C21 1.362(5)
C20 C25 1.371(4)
C21 C22 1.383(6)
C21 H21 0.9300
C22 C23 1.364(8)
C22 H20 0.9300
C23 C24 1.352(8)
C23 H19 0.9300
C24 C25 1.381(6)
C24 H18 0.9300
C25 H17 0.9300
C26 C27 1.385(6)
C26 H28 0.9300
C27 H27 0.9300

loop_
_geom_hbond_atom_site_label_D
_geom_hbond_atom_site_label_H
_geom_hbond_atom_site_label_A
_geom_hbond_distance_DH
_geom_hbond_distance_HA
_geom_hbond_distance_DA
_geom_hbond_angle_DHA
_geom_hbond_site_symmetry_A
C8 H10 O4 0.93 2.47 3.385(4) 168.7 2_645
C13 H24 O4 0.97 2.61 3.557(4) 164.3 2_645
C16 H16 O1 0.98 2.33 3.076(4) 132.7 .
C8 H10 O4 0.93 2.47 3.385(4) 168.7 2_645
C13 H24 O4 0.97 2.61 3.557(4) 164.3 2_645
C16 H16 O1 0.98 2.33 3.076(4) 132.7 .

loop_
_geom_torsion_atom_site_label_1
_geom_torsion_atom_site_label_2
_geom_torsion_atom_site_label_3
_geom_torsion_atom_site_label_4
_geom_torsion
O1 S1 N1 C12 -165.2(3)
O2 S1 N1 C12 -35.4(3)
C5 S1 N1 C12 80.6(3)
O1 S1 N1 C6 53.0(3)
O2 S1 N1 C6 -177.2(2)
C5 S1 N1 C6 -61.2(3)
O3 S2 N2 C6 -172.7(2)
O4 S2 N2 C6 -44.7(2)
C7 S2 N2 C6 70.8(2)
O3 S2 N2 C13 49.9(2)
O4 S2 N2 C13 177.9(2)
C7 S2 N2 C13 -66.6(2)
C27 C2 C3 C4 0.9(8)
C1 C2 C3 C4 -178.9(5)
C2 C3 C4 C5 0.0(7)
C3 C4 C5 C26 -1.1(6)
C3 C4 C5 S1 178.3(3)
O1 S1 C5 C26 152.2(3)
O2 S1 C5 C26 20.3(4)
N1 S1 C5 C26 -93.3(3)
O1 S1 C5 C4 -27.3(3)
O2 S1 C5 C4 -159.2(3)
N1 S1 C5 C4 87.2(3)
C13 N2 C6 N1 10.9(3)
S2 N2 C6 N1 -130.5(2)
C13 N2 C6 C16 -109.1(3)
S2 N2 C6 C16 109.5(2)
C12 N1 C6 N2 13.0(3)
S1 N1 C6 N2 157.83(18)
C12 N1 C6 C16 134.1(3)
S1 N1 C6 C16 -81.1(3)
O3 S2 C7 C8 -37.6(3)
O4 S2 C7 C8 -169.0(2)
N2 S2 C7 C8 77.0(3)
O3 S2 C7 C15 141.8(2)
O4 S2 C7 C15 10.4(3)
N2 S2 C7 C15 -103.7(3)
C15 C7 C8 C9 1.9(5)
S2 C7 C8 C9 -178.7(3)
C7 C8 C9 C10 -2.0(6)
C8 C9 C10 C14 0.1(5)
C8 C9 C10 C11 -179.5(3)
C6 N1 C12 C13 -30.5(3)
S1 N1 C12 C13 -175.5(2)
C6 N2 C13 C12 -29.9(3)
S2 N2 C13 C12 111.3(3)
N1 C12 C13 N2 35.5(3)
C9 C10 C14 C15 1.7(5)
C11 C10 C14 C15 -178.6(3)
C8 C7 C15 C14 -0.2(5)
S2 C7 C15 C14 -179.5(2)
C10 C14 C15 C7 -1.7(5)
N2 C6 C16 C17 -79.6(3)
N1 C6 C16 C17 165.5(3)
N2 C6 C16 C20 50.3(3)
N1 C6 C16 C20 -64.5(3)
C18 O6 C17 O5 -4.6(6)
C18 O6 C17 C16 175.4(3)
C20 C16 C17 O5 -10.9(5)
C6 C16 C17 O5 119.2(4)
C20 C16 C17 O6 169.1(3)
C6 C16 C17 O6 -60.9(3)
C17 O6 C18 C19 -163.2(4)
C17 C16 C20 C21 -130.9(3)
C6 C16 C20 C21 101.2(4)
C17 C16 C20 C25 48.7(4)
C6 C16 C20 C25 -79.1(4)
C25 C20 C21 C22 1.3(6)
C16 C20 C21 C22 -179.1(4)
C20 C21 C22 C23 -0.6(9)
C21 C22 C23 C24 -0.9(10)
C22 C23 C24 C25 1.6(9)
C21 C20 C25 C24 -0.5(6)
C16 C20 C25 C24 179.9(3)
C23 C24 C25 C20 -1.0(7)
C4 C5 C26 C27 1.3(6)
S1 C5 C26 C27 -178.2(4)
C3 C2 C27 C26 -0.7(9)
C1 C2 C27 C26 179.1(5)
C5 C26 C27 C2 -0.4(8)
